data_7026989
loop_
_publ_author_name
'Bushell, Karen L.'
'Couchman, Samantha M.'
'Jeffery, John C.'
'Rees, Leigh H.'
'Ward, Michael D.'

_publ_section_title
;
 Stepwise synthetic strategy for the preparation of trinuclear complexes
 of bis(terpyridyl) bridging ligands containing aza-crown macrocyclic
 spacer groups
;
_journal_issue 20
_journal_name_full 'Journal of the Chemical Society, Dalton Transactions'
_journal_page_first 3397
_journal_paper_doi 10.1039/a805059g
_journal_year 1998
_chemical_formula_sum 'C74.22 H77.6 F16.17 N12 O5.81 P2.7 Ru'
_chemical_formula_weight 1722.46
_chemical_name_systematic
; 
 ? 
;
_space_group_IT_number 2
_symmetry_cell_setting triclinic
_symmetry_space_group_name_Hall '-P 1'
_symmetry_space_group_name_H-M 'P -1'
_atom_sites_solution_hydrogens geom
_atom_sites_solution_primary direct
_atom_sites_solution_secondary difmap
_audit_creation_method SHELXL-97
_cell_angle_alpha 76.40(3)
_cell_angle_beta 88.87(5)
_cell_angle_gamma 81.32(4)
_cell_formula_units_Z 2
_cell_length_a 11.417(4)
_cell_length_b 18.318(9)
_cell_length_c 20.444(9)
_cell_measurement_temperature 293(2)
_cell_volume 4108(3)
_computing_structure_refinement 'SHELXL-97 (Sheldrick, 1997)'
_computing_structure_solution 'SHELXS-97 (Sheldrick, 1990)'
_diffrn_ambient_temperature 293(2)
_diffrn_measured_fraction_theta_full 0.992
_diffrn_measured_fraction_theta_max 0.992
_diffrn_radiation_monochromator graphite
_diffrn_radiation_source 'fine-focus sealed tube'
_diffrn_radiation_type MoK\a
_diffrn_radiation_wavelength 0.71073
_diffrn_reflns_av_R_equivalents 0.1034
_diffrn_reflns_av_sigmaI/netI 0.1488
_diffrn_reflns_limit_h_max 12
_diffrn_reflns_limit_h_min -12
_diffrn_reflns_limit_k_max 19
_diffrn_reflns_limit_k_min -19
_diffrn_reflns_limit_l_max 22
_diffrn_reflns_limit_l_min -22
_diffrn_reflns_number 27122
_diffrn_reflns_theta_full 22.50
_diffrn_reflns_theta_max 22.50
_diffrn_reflns_theta_min 1.72
_exptl_absorpt_coefficient_mu 0.336
_exptl_absorpt_correction_T_max 0.93
_exptl_absorpt_correction_T_min 0.50
_exptl_absorpt_correction_type empirical
_exptl_crystal_density_diffrn 1.393
_exptl_crystal_density_method 'not measured'
_exptl_crystal_F_000 1767
_refine_diff_density_max 2.218
_refine_diff_density_min -0.904
_refine_diff_density_rms 0.153
_refine_ls_extinction_method none
_refine_ls_goodness_of_fit_ref 1.021
_refine_ls_hydrogen_treatment mixed
_refine_ls_matrix_type full
_refine_ls_number_parameters 1047
_refine_ls_number_reflns 10660
_refine_ls_number_restraints 1123
_refine_ls_restrained_S_all 1.004
_refine_ls_R_factor_all 0.2390
_refine_ls_R_factor_gt 0.1329
_refine_ls_shift/su_max 0.173
_refine_ls_shift/su_mean 0.019
_refine_ls_structure_factor_coef Fsqd
_refine_ls_weighting_details 'calc w=1/[\s^2^(Fo^2^)+(0.2726P)^2^+0.0000P] where P=(Fo^2^+2Fc^2^)/3'
_refine_ls_weighting_scheme calc
_refine_ls_wR_factor_gt 0.3461
_refine_ls_wR_factor_ref 0.4290
_reflns_number_gt 4796
_reflns_number_total 10660
_reflns_threshold_expression >2sigma(I)
_cod_data_source_file 805059gsup1.cif
_cod_data_source_block structure2
_cod_original_sg_symbol_H-M P-1
_cod_original_formula_sum 'C74.22 H77.60 F16.17 N12 O5.81 P2.70 Ru'
_cod_database_code 7026989

loop_
_symmetry_equiv_pos_as_xyz
'x, y, z'
'-x, -y, -z'

loop_
_atom_site_label
_atom_site_type_symbol
_atom_site_fract_x
_atom_site_fract_y
_atom_site_fract_z
_atom_site_U_iso_or_equiv
_atom_site_adp_type
_atom_site_occupancy
_atom_site_symmetry_multiplicity
_atom_site_calc_flag
_atom_site_refinement_flags
_atom_site_disorder_assembly
_atom_site_disorder_group
Ru1 Ru 1.20750(7) -0.07319(5) 0.80919(4) 0.0705(3) Uani 1 1 d U . .
N111 N 1.3048(6) -0.0901(6) 0.8974(4) 0.0939(19) Uani 1 1 d DU . .
C112 C 1.3288(6) -0.1613(8) 0.9300(4) 0.109(2) Uani 1 1 d DU . .
C113 C 1.3894(7) -0.1891(7) 0.9930(4) 0.138(3) Uani 1 1 d DU . .
H11A H 1.4073 -0.2400 1.0154 0.166 Uiso 1 1 calc R . .
C114 C 1.4182(10) -0.1266(5) 1.0160(7) 0.173(3) Uani 1 1 d DU . .
H11C H 1.4603 -0.1399 1.0566 0.208 Uiso 1 1 calc R . .
C115 C 1.3937(11) -0.0473(7) 0.9877(5) 0.175(4) Uani 1 1 d DU . .
H115 H 1.4124 -0.0095 1.0074 0.210 Uiso 1 1 calc R . .
C116 C 1.3366(8) -0.0351(8) 0.9248(4) 0.132(3) Uani 1 1 d DU . .
H11D H 1.3192 0.0148 0.8999 0.159 Uiso 1 1 calc R . .
N121 N 1.2228(6) -0.1825(5) 0.8429(4) 0.0769(18) Uani 1 1 d DU . .
C122 C 1.2880(7) -0.2192(8) 0.9010(5) 0.094(2) Uani 1 1 d DU . .
C123 C 1.2975(9) -0.2985(8) 0.9220(6) 0.119(3) Uani 1 1 d DU . .
H12A H 1.3407 -0.3242 0.9608 0.143 Uiso 1 1 calc R . .
C124 C 1.2448(12) -0.3377(8) 0.8864(7) 0.127(4) Uani 1 1 d DU . .
H12B H 1.2542 -0.3903 0.9017 0.152 Uiso 1 1 calc R . .
C125 C 1.1783(10) -0.3056(6) 0.8292(6) 0.100(3) Uani 1 1 d DU . .
H12C H 1.1410 -0.3333 0.8053 0.120 Uiso 1 1 calc R . .
C126 C 1.1722(8) -0.2245(6) 0.8099(5) 0.071(2) Uani 1 1 d DU . .
N131 N 1.1117(5) -0.1009(4) 0.7353(3) 0.0552(17) Uani 1 1 d DU . .
C132 C 1.1059(7) -0.1766(5) 0.7486(4) 0.063(2) Uani 1 1 d DU . .
C133 C 1.0421(8) -0.2051(5) 0.7047(5) 0.074(3) Uani 1 1 d DU . .
H13A H 1.0374 -0.2567 0.7130 0.089 Uiso 1 1 calc R . .
C134 C 0.9864(9) -0.1550(6) 0.6489(5) 0.084(3) Uani 1 1 d DU . .
H13B H 0.9440 -0.1729 0.6192 0.101 Uiso 1 1 calc R . .
C135 C 0.9932(8) -0.0796(6) 0.6372(5) 0.073(3) Uani 1 1 d DU . .
H13C H 0.9560 -0.0458 0.5996 0.088 Uiso 1 1 calc R . .
C136 C 1.0570(8) -0.0539(6) 0.6826(4) 0.068(3) Uani 1 1 d DU . .
H13D H 1.0609 -0.0023 0.6752 0.081 Uiso 1 1 calc R . .
N211 N 1.3541(6) -0.0654(5) 0.7471(3) 0.0714(19) Uani 1 1 d DU . .
C212 C 1.3593(8) 0.0082(6) 0.7123(4) 0.074(2) Uani 1 1 d DU . .
C213 C 1.4515(8) 0.0207(6) 0.6679(4) 0.073(3) Uani 1 1 d DU . .
H21A H 1.4578 0.0701 0.6447 0.088 Uiso 1 1 calc R . .
C214 C 1.5335(9) -0.0379(7) 0.6572(5) 0.084(3) Uani 1 1 d DU . .
H21C H 1.5937 -0.0287 0.6265 0.100 Uiso 1 1 calc R . .
C215 C 1.5254(8) -0.1098(6) 0.6923(4) 0.073(3) Uani 1 1 d DU . .
H21D H 1.5817 -0.1499 0.6863 0.088 Uiso 1 1 calc R . .
C216 C 1.4344(8) -0.1238(6) 0.7370(4) 0.073(3) Uani 1 1 d DU . .
H21E H 1.4283 -0.1733 0.7600 0.088 Uiso 1 1 calc R . .
N221 N 1.1922(7) 0.0395(5) 0.7713(4) 0.0748(19) Uani 1 1 d DU . .
C222 C 1.2671(8) 0.0672(6) 0.7254(4) 0.078(2) Uani 1 1 d DU . .
C223 C 1.2503(9) 0.1448(6) 0.6955(5) 0.083(3) Uani 1 1 d DU . .
H22A H 1.3029 0.1653 0.6635 0.100 Uiso 1 1 calc R . .
C224 C 1.1521(11) 0.1919(7) 0.7145(5) 0.093(3) Uani 1 1 d DU . .
C225 C 1.0783(10) 0.1580(7) 0.7636(5) 0.087(3) Uani 1 1 d DU . .
H22B H 1.0138 0.1881 0.7772 0.104 Uiso 1 1 calc R . .
C226 C 1.0971(9) 0.0848(6) 0.7914(5) 0.079(2) Uani 1 1 d DU . .
N231 N 1.0551(6) -0.0325(5) 0.8574(4) 0.0696(19) Uani 1 1 d DU . .
C232 C 1.0289(8) 0.0446(7) 0.8425(5) 0.089(3) Uani 1 1 d DU . .
C233 C 0.9383(9) 0.0786(8) 0.8775(5) 0.103(3) Uani 1 1 d DU . .
H23A H 0.9204 0.1313 0.8676 0.123 Uiso 1 1 calc R . .
C234 C 0.8763(11) 0.0373(8) 0.9252(6) 0.123(4) Uani 1 1 d DU . .
H23B H 0.8178 0.0616 0.9483 0.147 Uiso 1 1 calc R . .
C235 C 0.8993(9) -0.0420(8) 0.9401(6) 0.102(3) Uani 1 1 d DU . .
H23C H 0.8544 -0.0712 0.9713 0.122 Uiso 1 1 calc R . .
C236 C 0.9944(8) -0.0767(7) 0.9057(5) 0.084(3) Uani 1 1 d DU . .
H23D H 1.0150 -0.1293 0.9160 0.100 Uiso 1 1 calc R . .
C241 C 1.1319(11) 0.2738(7) 0.6813(6) 0.114(4) Uani 1 1 d DU . .
C242 C 1.0454(10) 0.3259(7) 0.7087(6) 0.125(4) Uani 1 1 d DU . .
H24A H 1.0073 0.3075 0.7485 0.150 Uiso 1 1 calc R . .
C243 C 1.0186(12) 0.4037(8) 0.6761(6) 0.131(4) Uani 1 1 d DU . .
H24B H 0.9637 0.4356 0.6948 0.157 Uiso 1 1 calc R . .
C244 C 1.0710(14) 0.4321(9) 0.6187(6) 0.129(4) Uani 1 1 d DU . .
C245 C 1.1608(16) 0.3841(8) 0.5909(7) 0.146(5) Uani 1 1 d DU . .
H24C H 1.2034 0.4034 0.5532 0.176 Uiso 1 1 calc R . .
C246 C 1.1802(15) 0.3083(8) 0.6231(6) 0.137(5) Uani 1 1 d DU . .
H24D H 1.2326 0.2770 0.6026 0.165 Uiso 1 1 calc R . .
C247 C 1.0365(17) 0.5137(8) 0.5819(6) 0.147(5) Uani 1 1 d U . .
H24E H 1.0909 0.5274 0.5456 0.176 Uiso 1 1 calc R . .
H24F H 0.9571 0.5215 0.5629 0.176 Uiso 1 1 calc R . .
N250 N 1.0410(7) 0.5612(6) 0.6315(5) 0.164(3) Uani 1 1 d DU . .
C251 C 1.1604(10) 0.5585(9) 0.6539(5) 0.217(6) Uani 1 1 d DU . .
H25A H 1.1999 0.5072 0.6564 0.260 Uiso 1 1 calc R . .
H25B H 1.1977 0.5913 0.6179 0.260 Uiso 1 1 calc R . .
C252 C 1.1897(9) 0.5768(9) 0.7134(5) 0.166(6) Uani 1 1 d DU . .
H25C H 1.1976 0.6303 0.7037 0.200 Uiso 1 1 calc R . .
H25D H 1.2660 0.5479 0.7298 0.200 Uiso 1 1 calc R . .
O253 O 1.1072(8) 0.5625(4) 0.7637(3) 0.129(3) Uiso 1 1 d DU . .
C254 C 1.1194(10) 0.4910(5) 0.8063(4) 0.120(4) Uani 1 1 d DU . .
H25E H 1.2026 0.4694 0.8115 0.144 Uiso 1 1 calc R . .
H25J H 1.0784 0.4581 0.7871 0.144 Uiso 1 1 calc R . .
C255 C 1.0715(9) 0.4950(9) 0.8708(5) 0.181(7) Uani 1 1 d DU . .
H25K H 1.0845 0.4446 0.9004 0.217 Uiso 1 1 calc R . .
H25L H 1.1139 0.5274 0.8898 0.217 Uiso 1 1 calc R . .
O256 O 0.9541(6) 0.5224(7) 0.8684(5) 0.198(5) Uani 1 1 d DU . .
C257 C 0.8782(8) 0.5153(6) 0.9232(6) 0.146(5) Uani 1 1 d DU . .
H25F H 0.9030 0.5412 0.9555 0.176 Uiso 1 1 calc R . .
H25G H 0.8799 0.4621 0.9453 0.176 Uiso 1 1 calc R . .
C258 C 0.7587(9) 0.5489(6) 0.8982(7) 0.142(4) Uani 1 1 d DU . .
H25H H 0.7357 0.5203 0.8675 0.171 Uiso 1 1 calc R . .
H25I H 0.7058 0.5416 0.9361 0.171 Uiso 1 1 calc R . .
N259 N 0.7379(6) 0.6282(4) 0.8643(5) 0.100(3) Uani 1 1 d DU . .
C260 C 0.6118(8) 0.6523(7) 0.8488(4) 0.129(4) Uani 1 1 d DU . .
H26A H 0.5679 0.6366 0.8894 0.154 Uiso 1 1 calc R . .
H26B H 0.5971 0.7074 0.8356 0.154 Uiso 1 1 calc R . .
C261 C 0.5655(10) 0.6229(8) 0.7959(5) 0.165(5) Uani 1 1 d DU . .
H26C H 0.5821 0.5679 0.8068 0.198 Uiso 1 1 calc R . .
H26D H 0.4803 0.6381 0.7912 0.198 Uiso 1 1 calc R . .
O262 O 0.6207(9) 0.6528(5) 0.7361(3) 0.137(3) Uani 1 1 d DU . .
C263 C 0.6045(9) 0.6229(8) 0.6807(5) 0.199(5) Uani 1 1 d DU . .
H26E H 0.5210 0.6330 0.6682 0.239 Uiso 1 1 calc R . .
H26F H 0.6279 0.5682 0.6931 0.239 Uiso 1 1 calc R . .
C264 C 0.6712(11) 0.6543(11) 0.6245(5) 0.238(8) Uani 1 1 d DU . .
H26G H 0.6489 0.6377 0.5855 0.286 Uiso 1 1 calc R . .
H26H H 0.6532 0.7093 0.6145 0.286 Uiso 1 1 calc R . .
O265 O 0.7941(6) 0.6319(5) 0.6373(4) 0.167(3) Uani 1 1 d DU . .
C266 C 0.8649(9) 0.6508(8) 0.5792(6) 0.203(5) Uani 1 1 d DU . .
H26I H 0.8435 0.7040 0.5571 0.243 Uiso 1 1 calc R . .
H26J H 0.8515 0.6207 0.5476 0.243 Uiso 1 1 calc R . .
C267 C 0.9878(9) 0.6355(7) 0.6000(8) 0.219(5) Uani 1 1 d DU . .
H26K H 1.0336 0.6526 0.5604 0.263 Uiso 1 1 calc R . .
H26L H 0.9975 0.6677 0.6305 0.263 Uiso 1 1 calc R . .
C270 C 0.7816(10) 0.6749(6) 0.9094(6) 0.093(3) Uani 1 1 d U . .
H27A H 0.7436 0.6638 0.9527 0.111 Uiso 1 1 calc R . .
H27B H 0.8664 0.6601 0.9169 0.111 Uiso 1 1 calc R . .
C271 C 0.7566(8) 0.7560(6) 0.8799(5) 0.072(3) Uani 1 1 d DU . .
C272 C 0.6852(7) 0.8052(6) 0.9134(5) 0.078(3) Uani 1 1 d DU . .
H27C H 0.6527 0.7846 0.9544 0.093 Uiso 1 1 calc R . .
C273 C 0.6624(7) 0.8809(6) 0.8882(5) 0.075(3) Uani 1 1 d DU . .
H27D H 0.6158 0.9114 0.9122 0.090 Uiso 1 1 calc R . .
C274 C 0.7087(8) 0.9138(6) 0.8260(5) 0.067(2) Uani 1 1 d DU . .
C275 C 0.7786(8) 0.8664(6) 0.7923(5) 0.075(3) Uani 1 1 d DU . .
H27E H 0.8095 0.8866 0.7507 0.090 Uiso 1 1 calc R . .
C276 C 0.8018(9) 0.7920(6) 0.8193(5) 0.080(3) Uani 1 1 d DU . .
H27F H 0.8515 0.7622 0.7960 0.096 Uiso 1 1 calc R . .
N281 N 0.8850(7) 1.1097(5) 0.6435(4) 0.092(3) Uani 1 1 d DU . .
C282 C 0.7995(7) 1.1522(6) 0.6704(5) 0.078(3) Uani 1 1 d DU . .
C283 C 0.7832(10) 1.2295(7) 0.6480(6) 0.107(4) Uani 1 1 d DU . .
H28B H 0.7225 1.2583 0.6660 0.128 Uiso 1 1 calc R . .
C284 C 0.8539(12) 1.2665(8) 0.5992(7) 0.129(4) Uani 1 1 d DU . .
H28C H 0.8449 1.3192 0.5864 0.155 Uiso 1 1 calc R . .
C285 C 0.9383(11) 1.2219(7) 0.5705(6) 0.107(4) Uani 1 1 d DU . .
H28D H 0.9853 1.2438 0.5360 0.129 Uiso 1 1 calc R . .
C286 C 0.9511(9) 1.1450(6) 0.5940(5) 0.090(3) Uani 1 1 d DU . .
H28E H 1.0085 1.1151 0.5748 0.108 Uiso 1 1 calc R . .
N291 N 0.6305(6) 1.1547(5) 0.7413(4) 0.071(2) Uani 1 1 d DU . .
C292 C 0.7270(7) 1.1117(6) 0.7219(4) 0.073(3) Uani 1 1 d DU . .
C293 C 0.7549(7) 1.0356(5) 0.7483(4) 0.063(3) Uani 1 1 d DU . .
H29B H 0.8225 1.0085 0.7343 0.076 Uiso 1 1 calc R . .
C294 C 0.6819(7) 0.9985(6) 0.7961(4) 0.063(2) Uani 1 1 d DU . .
C295 C 0.5829(7) 1.0451(6) 0.8139(5) 0.068(3) Uani 1 1 d DU . .
H29C H 0.5301 1.0234 0.8450 0.082 Uiso 1 1 calc R . .
C296 C 0.5630(8) 1.1190(6) 0.7874(5) 0.071(3) Uani 1 1 d DU . .
N301 N 0.3895(7) 1.1343(6) 0.8569(4) 0.096(3) Uani 1 1 d DU . .
C302 C 0.4558(7) 1.1705(6) 0.8067(4) 0.076(3) Uani 1 1 d DU . .
C303 C 0.4377(9) 1.2451(7) 0.7764(6) 0.107(4) Uani 1 1 d DU . .
H30B H 0.4866 1.2655 0.7422 0.129 Uiso 1 1 calc R . .
C304 C 0.3393(10) 1.2923(7) 0.7989(7) 0.121(4) Uani 1 1 d DU . .
H30A H 0.3221 1.3442 0.7802 0.145 Uiso 1 1 calc R . .
C305 C 0.2710(10) 1.2551(8) 0.8508(7) 0.120(4) Uani 1 1 d DU . .
H30E H 0.2071 1.2830 0.8672 0.144 Uiso 1 1 calc R . .
C306 C 0.2968(10) 1.1795(8) 0.8771(6) 0.109(4) Uani 1 1 d DU . .
H30F H 0.2487 1.1571 0.9108 0.131 Uiso 1 1 calc R . .
P2 P 0.2763(3) 0.11038(19) 0.49721(13) 0.0836(10) Uani 1 1 d U . .
F21 F 0.3178(8) 0.1609(4) 0.4275(3) 0.133(3) Uani 1 1 d U . .
F22 F 0.1524(7) 0.1618(5) 0.4849(3) 0.157(3) Uani 1 1 d U . .
F23 F 0.3169(9) 0.1691(4) 0.5359(3) 0.138(2) Uani 1 1 d U . .
F24 F 0.2384(6) 0.0528(4) 0.4586(3) 0.1149(19) Uani 1 1 d U . .
F25 F 0.4046(5) 0.0641(4) 0.5084(3) 0.100(2) Uani 1 1 d U . .
F26 F 0.2357(5) 0.0617(4) 0.5672(3) 0.0858(18) Uani 1 1 d U . .
P3 P 0.4427(3) 0.4202(2) 0.9208(2) 0.1095(13) Uani 1 1 d U . .
F31 F 0.4708(14) 0.3340(6) 0.9198(8) 0.272(4) Uani 1 1 d U . .
F32 F 0.4308(13) 0.5034(5) 0.9241(7) 0.245(4) Uani 1 1 d U . .
F33 F 0.3083(8) 0.4211(9) 0.9310(6) 0.270(5) Uani 1 1 d U . .
F34 F 0.4604(7) 0.3916(6) 0.9982(4) 0.181(3) Uani 1 1 d U . .
F35 F 0.5786(7) 0.4194(6) 0.9147(5) 0.176(3) Uani 1 1 d U . .
F36 F 0.4233(9) 0.4498(7) 0.8426(5) 0.204(4) Uani 1 1 d U . .
P1 P 0.9722(3) 0.26491(19) 0.9642(2) 0.0743(13) Uani 0.686(4) 1 d PDU A 1
F11 F 1.0775(6) 0.1919(4) 0.9699(5) 0.094(3) Uani 0.686(4) 1 d PDU A 1
F12 F 1.0731(8) 0.3167(5) 0.9602(5) 0.122(3) Uani 0.686(4) 1 d PDU A 1
F13 F 0.9736(7) 0.2532(4) 1.0433(4) 0.084(2) Uani 0.686(4) 1 d PDU A 1
F14 F 0.8593(8) 0.3334(4) 0.9498(5) 0.121(3) Uani 0.686(4) 1 d PDU A 1
F15 F 0.9718(9) 0.2791(6) 0.8837(4) 0.113(3) Uani 0.686(4) 1 d PDU A 1
F16 F 0.8722(5) 0.2060(3) 0.9674(3) 0.0573(18) Uani 0.686(4) 1 d PDU A 1
C1 C 0.743(2) 0.3706(9) 0.7879(16) 0.095(10) Uani 0.314(4) 1 d PDU A 2
C2 C 0.7093(14) 0.2918(11) 0.8319(15) 0.077(8) Uani 0.314(4) 1 d PDU A 2
C3 C 0.910(2) 0.2609(13) 0.9172(10) 0.060 Uiso 0.314(4) 1 d PDU A 2
C4 C 1.0313(17) 0.2039(15) 0.9102(12) 0.060 Uiso 0.314(4) 1 d PDU A 2
O O 0.8499(11) 0.2493(10) 0.8473(7) 0.077(6) Uani 0.314(4) 1 d PDU A 2
O1 O 0.8824(7) 0.6435(5) 0.7527(4) 0.104(3) Uani 1 1 d U . .
N400 N 0.3221(11) 0.7532(7) 0.6431(7) 0.158(5) Uani 1 1 d U . .
C401 C 0.3236(13) 0.8096(9) 0.6019(8) 0.123(5) Uani 1 1 d U . .
C402 C 0.3216(13) 0.8778(9) 0.5510(8) 0.133(5) Uani 1 1 d U . .
O2 O 0.519(3) 0.288(2) 0.5453(17) 0.273(15) Uani 0.50 1 d PU . .

loop_
_atom_site_aniso_label
_atom_site_aniso_U_11
_atom_site_aniso_U_22
_atom_site_aniso_U_33
_atom_site_aniso_U_23
_atom_site_aniso_U_13
_atom_site_aniso_U_12
Ru1 0.0313(4) 0.1279(7) 0.0598(4) -0.0397(4) 0.0114(3) -0.0092(4)
N111 0.036(4) 0.204(4) 0.056(3) -0.047(3) 0.020(3) -0.039(4)
C112 0.031(5) 0.233(4) 0.058(4) -0.019(4) 0.007(4) -0.025(6)
C113 0.034(5) 0.313(6) 0.059(5) -0.021(5) 0.013(4) -0.036(7)
C114 0.040(6) 0.393(6) 0.114(7) -0.097(5) 0.016(6) -0.066(8)
C115 0.101(8) 0.377(6) 0.106(6) -0.120(7) 0.040(6) -0.130(9)
C116 0.064(5) 0.297(6) 0.091(5) -0.104(5) 0.051(4) -0.117(6)
N121 0.025(4) 0.135(3) 0.065(4) -0.023(3) 0.009(3) 0.002(3)
C122 0.032(5) 0.170(4) 0.062(5) -0.015(4) 0.013(4) 0.019(5)
C123 0.051(6) 0.174(5) 0.094(7) -0.001(5) 0.006(5) 0.052(6)
C124 0.106(9) 0.123(6) 0.114(8) 0.007(5) 0.004(6) 0.048(6)
C125 0.092(7) 0.090(4) 0.100(6) -0.031(5) 0.011(5) 0.052(5)
C126 0.038(5) 0.096(4) 0.070(5) -0.021(4) 0.019(3) 0.018(4)
N131 0.032(3) 0.074(3) 0.060(3) -0.025(3) 0.004(3) 0.006(3)
C132 0.042(5) 0.074(4) 0.075(4) -0.034(3) 0.011(3) 0.012(4)
C133 0.062(6) 0.069(4) 0.096(5) -0.050(4) 0.004(4) 0.019(4)
C134 0.066(6) 0.102(5) 0.089(6) -0.046(5) 0.000(5) 0.010(5)
C135 0.046(5) 0.092(5) 0.080(5) -0.030(5) -0.007(4) 0.014(5)
C136 0.052(5) 0.095(5) 0.052(4) -0.021(4) 0.006(4) 0.006(5)
N211 0.039(3) 0.134(4) 0.047(3) -0.032(3) 0.010(3) -0.015(3)
C212 0.049(4) 0.133(4) 0.049(5) -0.034(4) 0.005(3) -0.020(4)
C213 0.050(5) 0.127(5) 0.049(5) -0.028(5) 0.003(4) -0.021(4)
C214 0.051(5) 0.148(6) 0.057(5) -0.035(5) 0.015(4) -0.018(5)
C215 0.046(5) 0.133(5) 0.047(5) -0.041(5) -0.001(4) -0.004(5)
C216 0.041(4) 0.136(5) 0.049(5) -0.036(5) 0.001(3) -0.007(4)
N221 0.055(4) 0.119(3) 0.069(4) -0.051(3) 0.015(3) -0.028(3)
C222 0.054(5) 0.128(4) 0.059(5) -0.035(4) 0.012(4) -0.020(4)
C223 0.066(5) 0.135(4) 0.056(5) -0.032(5) 0.004(4) -0.024(4)
C224 0.106(7) 0.132(4) 0.049(5) -0.042(4) 0.005(5) -0.012(5)
C225 0.070(6) 0.128(5) 0.069(6) -0.044(4) 0.010(4) -0.001(5)
C226 0.070(5) 0.114(4) 0.078(5) -0.065(4) 0.024(4) -0.029(4)
N231 0.037(3) 0.118(4) 0.067(4) -0.045(3) 0.013(3) -0.020(3)
C232 0.057(5) 0.125(5) 0.090(6) -0.045(4) 0.024(4) -0.002(5)
C233 0.060(6) 0.157(6) 0.089(6) -0.050(5) 0.015(4) 0.025(5)
C234 0.080(7) 0.191(6) 0.114(7) -0.080(6) 0.040(5) -0.009(6)
C235 0.041(5) 0.189(6) 0.083(6) -0.049(6) 0.021(4) -0.017(6)
C236 0.037(5) 0.147(6) 0.076(6) -0.039(5) 0.016(4) -0.024(5)
C241 0.140(10) 0.135(5) 0.075(6) -0.044(4) 0.025(6) -0.017(5)
C242 0.120(9) 0.145(6) 0.102(7) -0.032(5) 0.018(6) 0.008(7)
C243 0.136(10) 0.143(6) 0.106(7) -0.034(5) 0.008(6) 0.009(7)
C244 0.148(10) 0.162(5) 0.069(6) -0.033(5) -0.012(6) 0.008(6)
C245 0.222(12) 0.134(6) 0.087(7) -0.041(5) 0.041(7) -0.020(7)
C246 0.187(12) 0.144(6) 0.080(7) -0.031(5) 0.036(6) -0.020(8)
C247 0.218(12) 0.143(5) 0.083(6) -0.046(4) 0.012(7) -0.006(7)
N250 0.197(6) 0.198(5) 0.115(6) -0.087(5) 0.017(6) -0.009(7)
C251 0.205(7) 0.301(15) 0.191(9) -0.106(8) 0.050(8) -0.120(9)
C252 0.130(11) 0.217(14) 0.144(8) -0.041(7) 0.009(7) -0.002(10)
C254 0.133(9) 0.091(8) 0.138(7) -0.051(6) -0.031(6) 0.014(7)
C255 0.163(6) 0.218(17) 0.126(8) 0.013(11) -0.002(7) -0.001(11)
O256 0.205(6) 0.149(9) 0.181(8) 0.026(8) 0.056(6) 0.047(8)
C257 0.195(7) 0.071(8) 0.138(9) 0.028(8) 0.031(6) 0.001(7)
C258 0.182(6) 0.096(5) 0.144(11) -0.031(6) 0.018(8) 0.000(7)
N259 0.090(5) 0.085(4) 0.126(7) -0.030(4) 0.010(5) -0.008(5)
C260 0.077(5) 0.161(10) 0.148(6) -0.038(6) 0.009(6) -0.017(6)
C261 0.124(9) 0.185(13) 0.192(6) -0.051(7) -0.024(6) -0.034(9)
O262 0.149(8) 0.112(6) 0.145(4) -0.035(5) -0.054(5) 0.008(6)
C263 0.224(8) 0.197(13) 0.204(6) -0.099(7) -0.062(7) -0.025(11)
C264 0.289(6) 0.26(2) 0.154(7) -0.070(11) -0.048(7) 0.033(15)
O265 0.274(5) 0.112(7) 0.101(6) -0.025(6) -0.011(5) 0.016(8)
C266 0.366(6) 0.115(11) 0.083(8) -0.010(8) 0.026(6) 0.076(10)
C267 0.328(6) 0.165(7) 0.169(13) -0.082(7) 0.102(8) 0.003(10)
C270 0.075(6) 0.106(4) 0.098(7) -0.021(4) 0.025(5) -0.025(5)
C271 0.049(5) 0.095(4) 0.077(5) -0.023(4) 0.004(4) -0.020(4)
C272 0.057(6) 0.109(5) 0.078(5) -0.034(4) 0.025(4) -0.033(5)
C273 0.049(5) 0.102(5) 0.086(5) -0.038(4) 0.026(4) -0.030(5)
C274 0.038(5) 0.101(4) 0.066(5) -0.027(4) 0.004(4) -0.007(4)
C275 0.046(5) 0.107(5) 0.065(5) -0.015(4) 0.012(4) 0.005(5)
C276 0.057(6) 0.105(5) 0.075(5) -0.027(4) 0.018(5) 0.005(5)
N281 0.064(5) 0.105(5) 0.083(5) 0.004(4) 0.032(4) 0.017(4)
C282 0.039(4) 0.101(5) 0.080(6) -0.006(4) 0.012(4) 0.010(4)
C283 0.075(7) 0.103(5) 0.123(8) -0.008(6) 0.027(5) 0.014(6)
C284 0.121(9) 0.101(6) 0.122(9) 0.021(6) 0.049(7) 0.039(6)
C285 0.095(7) 0.096(5) 0.098(8) 0.017(6) 0.026(6) 0.025(6)
C286 0.063(6) 0.095(5) 0.083(6) 0.012(6) 0.032(5) 0.027(5)
N291 0.047(4) 0.100(5) 0.060(4) -0.024(4) 0.009(3) 0.016(4)
C292 0.037(4) 0.095(5) 0.071(6) -0.010(4) 0.008(4) 0.029(4)
C293 0.031(4) 0.082(4) 0.071(6) -0.018(4) 0.004(4) 0.010(4)
C294 0.031(4) 0.109(4) 0.048(5) -0.023(4) -0.008(4) 0.004(4)
C295 0.026(4) 0.112(4) 0.069(6) -0.029(5) 0.002(4) -0.007(4)
C296 0.036(4) 0.113(5) 0.060(5) -0.026(5) 0.002(3) 0.008(4)
N301 0.041(4) 0.176(6) 0.064(5) -0.036(4) 0.006(3) 0.016(4)
C302 0.035(4) 0.126(5) 0.082(5) -0.057(5) 0.001(3) -0.003(4)
C303 0.050(6) 0.120(5) 0.166(9) -0.071(5) 0.031(5) -0.002(5)
C304 0.066(7) 0.139(6) 0.177(10) -0.089(5) 0.036(6) 0.002(5)
C305 0.043(6) 0.187(6) 0.146(9) -0.083(7) 0.014(5) 0.002(6)
C306 0.044(5) 0.194(7) 0.087(7) -0.053(6) 0.006(5) 0.019(6)
P2 0.0710(18) 0.114(2) 0.0538(15) -0.0242(15) 0.0049(14) 0.0292(17)
F21 0.179(6) 0.136(5) 0.059(3) -0.007(3) 0.033(4) 0.029(4)
F22 0.129(4) 0.224(6) 0.067(4) -0.019(4) -0.004(3) 0.113(4)
F23 0.209(6) 0.133(4) 0.077(4) -0.036(3) 0.033(4) -0.027(4)
F24 0.082(4) 0.176(4) 0.089(3) -0.053(3) -0.010(3) 0.009(4)
F25 0.044(3) 0.165(5) 0.078(4) -0.024(3) 0.005(3) 0.021(3)
F26 0.050(3) 0.131(4) 0.062(3) -0.012(3) 0.007(3) 0.012(3)
P3 0.081(2) 0.104(2) 0.130(3) -0.007(2) 0.008(2) -0.006(2)
F31 0.353(9) 0.125(4) 0.362(9) -0.086(5) -0.050(11) -0.059(5)
F32 0.293(9) 0.113(4) 0.307(8) -0.064(4) -0.061(10) 0.072(5)
F33 0.078(4) 0.444(10) 0.190(7) 0.120(9) -0.017(4) -0.036(5)
F34 0.095(5) 0.273(8) 0.129(4) 0.000(5) -0.001(4) 0.047(6)
F35 0.090(4) 0.221(7) 0.216(7) -0.046(7) 0.032(4) -0.034(4)
F36 0.179(7) 0.303(8) 0.127(4) -0.003(5) 0.012(4) -0.099(8)
P1 0.061(2) 0.046(2) 0.103(3) 0.000(2) 0.048(2) -0.0030(17)
F11 0.048(4) 0.086(4) 0.138(6) -0.025(4) 0.035(4) 0.009(3)
F12 0.155(5) 0.105(5) 0.120(6) -0.026(5) 0.029(5) -0.062(4)
F13 0.064(5) 0.082(5) 0.116(4) -0.040(4) 0.026(4) -0.020(4)
F14 0.153(5) 0.036(4) 0.135(6) 0.020(4) 0.092(5) 0.036(4)
F15 0.089(6) 0.150(8) 0.096(4) -0.030(4) 0.011(4) -0.001(5)
F16 0.042(3) 0.055(3) 0.070(4) -0.022(3) 0.016(3) 0.022(3)
C1 0.055(17) 0.089(10) 0.13(2) -0.029(11) 0.021(15) 0.013(9)
C2 0.041(9) 0.074(12) 0.13(2) -0.054(12) -0.018(15) -0.012(10)
O 0.069(9) 0.120(12) 0.034(9) -0.032(9) 0.005(9) 0.028(10)
O1 0.102(6) 0.115(6) 0.093(5) -0.023(5) 0.010(5) -0.013(5)
N400 0.105(9) 0.134(7) 0.201(12) -0.007(6) 0.028(9) 0.031(8)
C401 0.091(9) 0.139(8) 0.125(10) -0.025(6) 0.004(8) 0.019(9)
C402 0.100(10) 0.151(9) 0.131(11) -0.011(7) -0.006(9) -0.005(9)
O2 0.18(2) 0.38(3) 0.25(2) -0.10(2) -0.097(19) 0.03(2)

loop_
_atom_type_symbol
_atom_type_description
_atom_type_scat_dispersion_real
_atom_type_scat_dispersion_imag
_atom_type_scat_source
Ru Ru -1.2594 0.8363 'International Tables Vol C Tables 4.2.6.8 and 6.1.1.4'
N N 0.0061 0.0033 'International Tables Vol C Tables 4.2.6.8 and 6.1.1.4'
C C 0.0033 0.0016 'International Tables Vol C Tables 4.2.6.8 and 6.1.1.4'
H H 0.0000 0.0000 'International Tables Vol C Tables 4.2.6.8 and 6.1.1.4'
O O 0.0106 0.0060 'International Tables Vol C Tables 4.2.6.8 and 6.1.1.4'
P P 0.1023 0.0942 'International Tables Vol C Tables 4.2.6.8 and 6.1.1.4'
F F 0.0171 0.0103 'International Tables Vol C Tables 4.2.6.8 and 6.1.1.4'

loop_
_geom_angle_atom_site_label_1
_geom_angle_atom_site_label_2
_geom_angle_atom_site_label_3
_geom_angle
N121 Ru1 N221 178.2(3)
N121 Ru1 N111 78.0(4)
N221 Ru1 N111 103.4(4)
N121 Ru1 N131 79.9(3)
N221 Ru1 N131 98.7(3)
N111 Ru1 N131 157.8(4)
N121 Ru1 N211 100.4(3)
N221 Ru1 N211 78.4(3)
N111 Ru1 N211 94.5(3)
N131 Ru1 N211 90.8(3)
N121 Ru1 N231 103.3(3)
N221 Ru1 N231 77.9(3)
N111 Ru1 N231 89.7(3)
N131 Ru1 N231 94.0(3)
N211 Ru1 N231 156.3(3)
C112 N111 C116 119.6(9)
C112 N111 Ru1 114.0(8)
C116 N111 Ru1 126.3(7)
N111 C112 C113 126.2(11)
N111 C112 C122 118.5(8)
C113 C112 C122 115.3(11)
C114 C113 C112 108.8(11)
C113 C114 C115 131.0(11)
C116 C115 C114 108.8(12)
N111 C116 C115 125.5(11)
C126 N121 C122 118.3(10)
C126 N121 Ru1 120.4(6)
C122 N121 Ru1 121.3(8)
N121 C122 C123 118.4(12)
N121 C122 C112 108.1(10)
C123 C122 C112 133.4(10)
C124 C123 C122 120.5(11)
C123 C124 C125 124.4(14)
C124 C125 C126 112.7(12)
N121 C126 C125 125.7(9)
N121 C126 C132 111.6(9)
C125 C126 C132 122.7(10)
C136 N131 C132 121.0(8)
C136 N131 Ru1 127.1(7)
C132 N131 Ru1 111.9(5)
N131 C132 C133 119.6(8)
N131 C132 C126 116.1(9)
C133 C132 C126 124.3(9)
C134 C133 C132 118.7(9)
C135 C134 C133 120.4(11)
C134 C135 C136 118.8(9)
N131 C136 C135 121.5(10)
C216 N211 C212 121.2(8)
C216 N211 Ru1 126.5(7)
C212 N211 Ru1 112.2(6)
N211 C212 C213 117.8(9)
N211 C212 C222 117.2(8)
C213 C212 C222 125.0(10)
C214 C213 C212 121.7(10)
C215 C214 C213 118.9(9)
C214 C215 C216 120.6(10)
N211 C216 C215 119.9(10)
C222 N221 C226 122.3(9)
C222 N221 Ru1 119.9(7)
C226 N221 Ru1 117.7(7)
N221 C222 C223 119.5(9)
N221 C222 C212 112.1(9)
C223 C222 C212 128.4(9)
C222 C223 C224 118.9(10)
C225 C224 C223 117.7(11)
C225 C224 C241 123.2(11)
C223 C224 C241 119.1(10)
C226 C225 C224 122.0(11)
C225 C226 N221 119.5(10)
C225 C226 C232 126.8(10)
N221 C226 C232 113.7(9)
C236 N231 C232 121.2(8)
C236 N231 Ru1 124.7(7)
C232 N231 Ru1 113.6(6)
N231 C232 C233 118.8(10)
N231 C232 C226 116.5(9)
C233 C232 C226 124.7(11)
C234 C233 C232 121.9(13)
C233 C234 C235 120.3(12)
C234 C235 C236 117.7(11)
N231 C236 C235 120.0(11)
C246 C241 C242 113.0(12)
C246 C241 C224 127.0(12)
C242 C241 C224 119.9(11)
C243 C242 C241 121.4(12)
C244 C243 C242 120.9(14)
C243 C244 C245 120.0(14)
C243 C244 C247 120.6(14)
C245 C244 C247 119.3(12)
C246 C245 C244 116.5(14)
C241 C246 C245 127.9(15)
N250 C247 C244 107.5(10)
C267 N250 C251 112.4(11)
C267 N250 C247 107.0(10)
C251 N250 C247 111.4(11)
C252 C251 N250 124.0(10)
C251 C252 O253 113.7(10)
C254 O253 C252 118.2(10)
O253 C254 C255 110.4(9)
O256 C255 C254 113.4(9)
C255 O256 C257 125.9(9)
O256 C257 C258 108.2(9)
N259 C258 C257 118.3(9)
C258 N259 C260 109.8(8)
C258 N259 C270 109.3(9)
C260 N259 C270 110.6(8)
C261 C260 N259 115.4(9)
O262 C261 C260 107.5(9)
C261 O262 C263 117.6(10)
O262 C263 C264 112.2(11)
O265 C264 C263 111.1(10)
C264 O265 C266 113.7(8)
O265 C266 C267 108.6(10)
N250 C267 C266 120.6(11)
C271 C270 N259 112.1(9)
C276 C271 C272 114.6(9)
C276 C271 C270 124.5(10)
C272 C271 C270 120.9(9)
C273 C272 C271 122.5(9)
C272 C273 C274 120.3(10)
C275 C274 C273 118.0(9)
C275 C274 C294 120.9(8)
C273 C274 C294 121.1(9)
C276 C275 C274 120.3(9)
C275 C276 C271 124.3(10)
C282 N281 C286 118.7(9)
N281 C282 C283 119.5(9)
N281 C282 C292 117.0(9)
C283 C282 C292 123.5(9)
C282 C283 C284 122.3(11)
C285 C284 C283 117.3(12)
C286 C285 C284 118.5(11)
N281 C286 C285 123.6(10)
C296 N291 C292 116.9(8)
C293 C292 N291 122.8(8)
C293 C292 C282 121.4(8)
N291 C292 C282 115.9(8)
C292 C293 C294 119.8(8)
C293 C294 C295 115.3(9)
C293 C294 C274 121.5(8)
C295 C294 C274 123.3(8)
C296 C295 C294 121.6(9)
N291 C296 C295 123.7(9)
N291 C296 C302 114.2(9)
C295 C296 C302 122.1(9)
C302 N301 C306 115.4(10)
N301 C302 C303 126.3(9)
N301 C302 C296 114.1(9)
C303 C302 C296 119.5(9)
C302 C303 C304 117.6(11)
C305 C304 C303 116.2(12)
C306 C305 C304 121.2(12)
C305 C306 N301 123.4(12)
F22 P2 F24 92.5(5)
F22 P2 F25 176.0(5)
F24 P2 F25 90.5(4)
F22 P2 F26 92.0(4)
F24 P2 F26 91.2(4)
F25 P2 F26 90.6(3)
F22 P2 F23 88.1(5)
F24 P2 F23 179.1(5)
F25 P2 F23 88.9(5)
F26 P2 F23 89.5(4)
F22 P2 F21 87.8(4)
F24 P2 F21 90.1(4)
F25 P2 F21 89.5(4)
F26 P2 F21 178.7(5)
F23 P2 F21 89.2(4)
F32 P3 F33 90.8(8)
F32 P3 F35 88.2(7)
F33 P3 F35 176.8(7)
F32 P3 F34 92.6(7)
F33 P3 F34 88.4(6)
F35 P3 F34 88.6(5)
F32 P3 F36 86.9(7)
F33 P3 F36 91.0(6)
F35 P3 F36 92.0(6)
F34 P3 F36 179.2(7)
F32 P3 F31 173.2(8)
F33 P3 F31 95.5(9)
F35 P3 F31 85.4(7)
F34 P3 F31 85.1(7)
F36 P3 F31 95.5(8)
F13 P1 F12 88.9(5)
F13 P1 F15 178.4(6)
F12 P1 F15 89.7(6)
F13 P1 F14 96.0(5)
F12 P1 F14 97.3(5)
F15 P1 F14 83.3(5)
F13 P1 F11 90.5(5)
F12 P1 F11 87.8(5)
F15 P1 F11 90.2(5)
F14 P1 F11 171.7(6)
F13 P1 F16 92.1(4)
F12 P1 F16 176.4(5)
F15 P1 F16 89.3(5)
F14 P1 F16 86.0(4)
F11 P1 F16 88.7(4)
C1 C2 O 95.3(12)
C4 C3 O 93.0(13)
C2 O C3 114.5(16)
N400 C401 C402 178.0(18)

loop_
_geom_bond_atom_site_label_1
_geom_bond_atom_site_label_2
_geom_bond_distance
Ru1 N121 1.941(9)
Ru1 N221 2.009(8)
Ru1 N111 2.073(8)
Ru1 N131 2.081(7)
Ru1 N211 2.082(7)
Ru1 N231 2.108(7)
N111 C112 1.307(15)
N111 C116 1.357(15)
C112 C113 1.420(10)
C112 C122 1.467(18)
C113 C114 1.419(12)
C114 C115 1.419(12)
C115 C116 1.409(11)
N121 C126 1.332(13)
N121 C122 1.387(11)
C122 C123 1.403(18)
C123 C124 1.34(2)
C124 C125 1.366(17)
C125 C126 1.437(15)
C126 C132 1.494(12)
N131 C136 1.312(10)
N131 C132 1.361(11)
C132 C133 1.402(14)
C133 C134 1.382(13)
C134 C135 1.358(14)
C135 C136 1.396(14)
N211 C216 1.352(12)
N211 C212 1.378(13)
C212 C213 1.386(12)
C212 C222 1.458(14)
C213 C214 1.369(14)
C214 C215 1.359(14)
C215 C216 1.383(13)
N221 C222 1.321(12)
N221 C226 1.382(13)
C222 C223 1.394(14)
C223 C224 1.415(15)
C224 C225 1.390(15)
C224 C241 1.479(16)
C225 C226 1.313(14)
C226 C232 1.421(14)
N231 C236 1.370(12)
N231 C232 1.359(13)
C232 C233 1.399(14)
C233 C234 1.346(17)
C234 C235 1.397(19)
C235 C236 1.433(15)
C241 C246 1.358(17)
C241 C242 1.465(17)
C242 C243 1.414(17)
C243 C244 1.336(18)
C244 C245 1.44(2)
C244 C247 1.503(18)
C245 C246 1.376(18)
C247 N250 1.488(17)
N250 C267 1.411(12)
N250 C251 1.437(12)
C251 C252 1.396(12)
C252 O253 1.387(10)
O253 C254 1.381(9)
C254 C255 1.430(11)
C255 O256 1.355(10)
O256 C257 1.396(11)
C257 C258 1.459(11)
C258 N259 1.441(10)
N259 C260 1.460(10)
N259 C270 1.532(15)
C260 C261 1.456(12)
C261 O262 1.396(11)
O262 C263 1.396(11)
C263 C264 1.422(13)
C264 O265 1.413(13)
O265 C266 1.428(12)
C266 C267 1.441(12)
C270 C271 1.452(14)
C271 C276 1.389(13)
C271 C272 1.412(14)
C272 C273 1.347(13)
C273 C274 1.404(13)
C274 C275 1.383(13)
C274 C294 1.514(13)
C275 C276 1.333(14)
N281 C282 1.346(12)
N281 C286 1.349(13)
C282 C283 1.368(15)
C282 C292 1.458(13)
C283 C284 1.385(17)
C284 C285 1.380(17)
C285 C286 1.365(15)
N291 C296 1.321(12)
N291 C292 1.363(11)
C292 C293 1.361(12)
C293 C294 1.394(12)
C294 C295 1.406(13)
C295 C296 1.321(14)
C296 C302 1.533(13)
N301 C302 1.366(12)
N301 C306 1.362(14)
C302 C303 1.347(14)
C303 C304 1.448(16)
C304 C305 1.408(18)
C305 C306 1.352(18)
P2 F22 1.567(7)
P2 F24 1.571(8)
P2 F25 1.569(6)
P2 F26 1.599(6)
P2 F23 1.601(9)
P2 F21 1.611(7)
P3 F32 1.526(10)
P3 F33 1.542(10)
P3 F35 1.553(9)
P3 F34 1.553(9)
P3 F36 1.572(10)
P3 F31 1.568(11)
P1 F13 1.579(8)
P1 F12 1.588(9)
P1 F15 1.605(8)
P1 F14 1.635(7)
P1 F11 1.642(7)
P1 F16 1.675(7)
C1 C2 1.61(2)
C2 O 1.677(18)
C3 C4 1.63(2)
C3 O 1.67(2)
N400 C401 1.172(18)
C401 C402 1.423(19)
